data_7023445
loop_
_publ_author_name
'Jana, Rajkumar'
'Mobin, Shaik M.'
'Schwederski, Brigitte'
'Fiedler, Jan'
'Kaim, Wolfgang'

_publ_section_title
;
 Variable coordination of redox-active TCNB in discrete and polymeric
 ferrocenylcopper(i) complexes: structures and spectroelectrochemical
 behaviour.
;
_journal_issue 45
_journal_name_full 'Dalton transactions (Cambridge, England : 2003)'
_journal_page_first 16142
_journal_page_last 16150
_journal_paper_doi 10.1039/c3dt51360b
_journal_volume 42
_journal_year 2013
_chemical_formula_sum 'C45 H56 B Cl2 Cu F4 Fe N4 P2'
_chemical_formula_weight 991.98
_chemical_name_systematic
;
?
;
_space_group_IT_number 2
_symmetry_cell_setting triclinic
_symmetry_space_group_name_Hall '-P 1'
_symmetry_space_group_name_H-M 'P -1'
_atom_sites_solution_hydrogens geom
_atom_sites_solution_primary direct
_atom_sites_solution_secondary difmap
_audit_creation_method SHELXL-97
_cell_angle_alpha 81.307(3)
_cell_angle_beta 76.495(3)
_cell_angle_gamma 62.819(4)
_cell_formula_units_Z 2
_cell_length_a 11.6575(5)
_cell_length_b 11.7073(4)
_cell_length_c 19.9358(7)
_cell_measurement_reflns_used 7365
_cell_measurement_temperature 150(2)
_cell_measurement_theta_max 32.7495
_cell_measurement_theta_min 3.2840
_cell_volume 2350.30(18)
_computing_cell_refinement 'CrysAlis RED, Oxford Diffraction Ltd.,'
_computing_data_collection 'CrysAlis CCD, Oxford Diffraction Ltd.,'
_computing_data_reduction 'CrysAlis RED, Oxford Diffraction Ltd.,'
_computing_molecular_graphics Ortep3
_computing_publication_material Shelx97
_computing_structure_refinement 'SHELXL-97 (Sheldrick, 1997)'
_computing_structure_solution 'SHELXS-97 (Sheldrick, 1997)'
_diffrn_ambient_temperature 150(2)
_diffrn_detector_area_resol_mean 15.9948
_diffrn_measured_fraction_theta_full 0.998
_diffrn_measured_fraction_theta_max 0.998
_diffrn_measurement_device_type 'OXFORD DIFFRACTION XCALIBUR-S'
_diffrn_measurement_method \w/q-scan
_diffrn_radiation_monochromator graphite
_diffrn_radiation_source 'Enhance (Mo) X-ray Source'
_diffrn_radiation_type MoK\a
_diffrn_radiation_wavelength 0.71073
_diffrn_reflns_av_R_equivalents 0.0653
_diffrn_reflns_av_sigmaI/netI 0.0800
_diffrn_reflns_limit_h_max 13
_diffrn_reflns_limit_h_min -13
_diffrn_reflns_limit_k_max 13
_diffrn_reflns_limit_k_min -13
_diffrn_reflns_limit_l_max 23
_diffrn_reflns_limit_l_min -23
_diffrn_reflns_number 17409
_diffrn_reflns_theta_full 25.00
_diffrn_reflns_theta_max 25.00
_diffrn_reflns_theta_min 3.29
_exptl_absorpt_coefficient_mu 0.995
_exptl_absorpt_correction_T_max 0.8413
_exptl_absorpt_correction_T_min 0.7681
_exptl_absorpt_correction_type multi-scan
_exptl_absorpt_process_details
;
CrysAlis RED, Oxford Diffraction Ltd.,
Version 1.171.31.7 (release 18-10-2006 CrysAlis171 .NET)
(compiled Oct 18 2006,16:28:17)
Empirical absorption correction using spherical harmonics,
implemented in SCALE3 ABSPACK scaling algorithm.
;
_exptl_crystal_colour black
_exptl_crystal_density_diffrn 1.402
_exptl_crystal_density_method 'not measured'
_exptl_crystal_description block
_exptl_crystal_F_000 1028
_exptl_crystal_size_max 0.28
_exptl_crystal_size_mid 0.23
_exptl_crystal_size_min 0.18
_refine_diff_density_max 0.776
_refine_diff_density_min -0.735
_refine_diff_density_rms 0.088
_refine_ls_extinction_method none
_refine_ls_goodness_of_fit_ref 0.984
_refine_ls_hydrogen_treatment riding
_refine_ls_matrix_type full
_refine_ls_number_parameters 541
_refine_ls_number_reflns 8251
_refine_ls_number_restraints 0
_refine_ls_restrained_S_all 0.984
_refine_ls_R_factor_all 0.0776
_refine_ls_R_factor_gt 0.0535
_refine_ls_shift/su_max 0.001
_refine_ls_shift/su_mean 0.000
_refine_ls_structure_factor_coef Fsqd
_refine_ls_weighting_details 'calc w=1/[\s^2^(Fo^2^)+(0.0929P)^2^+0.0000P] where P=(Fo^2^+2Fc^2^)/3'
_refine_ls_weighting_scheme calc
_refine_ls_wR_factor_gt 0.1452
_refine_ls_wR_factor_ref 0.1540
_reflns_number_gt 5721
_reflns_number_total 8251
_reflns_threshold_expression >2sigma(I)
_cod_data_source_file c3dt51360b.txt
_cod_data_source_block gklger26
_cod_depositor_comments
;
The following automatic conversions were performed:

'_symmetry_cell_setting' value 'Triclinic' changed to 'triclinic'
according to /home/saulius/struct/CIF-dictionaries/cif_core.dic
dictionary named 'cif_core.dic' version 2.4.2 from 2011-04-26.

Automatic conversion script
Id: cif_fix_values 1891 2012-01-12 08:04:46Z andrius 
;
_cod_original_cell_volume 2350.30(15)
_cod_original_sg_symbol_H-M ' P -1'
_cod_database_code 7023445

loop_
_symmetry_equiv_pos_as_xyz
'x, y, z'
'-x, -y, -z'

loop_
_atom_site_label
_atom_site_type_symbol
_atom_site_fract_x
_atom_site_fract_y
_atom_site_fract_z
_atom_site_U_iso_or_equiv
_atom_site_adp_type
_atom_site_occupancy
_atom_site_symmetry_multiplicity
_atom_site_calc_flag
_atom_site_refinement_flags
Fe1 Fe 1.09108(6) 0.09093(5) 0.09394(3) 0.03571(18) Uani 1 1 d .
Cu1 Cu 0.93277(4) 0.28447(4) 0.26670(2) 0.03218(16) Uani 1 1 d .
F1 F 0.5004(5) 0.3001(7) 0.3049(5) 0.238(4) Uani 1 1 d .
F2 F 0.3411(7) 0.4756(5) 0.3335(4) 0.192(3) Uani 1 1 d .
F3 F 0.3115(8) 0.3388(8) 0.2926(4) 0.234(4) Uani 1 1 d .
F4 F 0.3583(7) 0.2961(6) 0.3891(3) 0.174(2) Uani 1 1 d .
B1 B 0.3810(8) 0.3517(8) 0.3242(5) 0.083(2) Uani 1 1 d .
P1 P 0.93129(10) 0.38591(9) 0.15972(5) 0.0303(2) Uani 1 1 d .
P2 P 1.02834(9) 0.06587(9) 0.27083(5) 0.0286(2) Uani 1 1 d .
N1 N 0.9988(4) 0.3516(3) 0.33529(19) 0.0468(9) Uani 1 1 d .
N2 N 0.7519(4) 0.3612(3) 0.3297(2) 0.0468(9) Uani 1 1 d .
N3 N 0.8232(4) 0.2763(4) 0.5143(2) 0.0620(11) Uani 1 1 d .
N4 N 0.7435(4) 0.6493(4) 0.4072(3) 0.0725(14) Uani 1 1 d .
C1 C 1.0083(4) 0.3904(4) 0.3817(2) 0.0393(10) Uani 1 1 d .
C2 C 1.0078(4) 0.4442(4) 0.4420(2) 0.0393(10) Uani 1 1 d .
C3 C 1.0681(4) 0.5235(4) 0.4357(2) 0.0407(10) Uani 1 1 d .
H3 H 1.1148 0.5393 0.3923 0.049 Uiso 1 1 calc R
C4 C 0.9410(4) 0.4198(4) 0.5057(2) 0.0386(10) Uani 1 1 d .
C5 C 0.8752(4) 0.3382(4) 0.5115(2) 0.0449(11) Uani 1 1 d .
C6 C 0.6720(4) 0.4053(4) 0.3756(2) 0.0441(10) Uani 1 1 d .
C7 C 0.5807(4) 0.4550(4) 0.4378(2) 0.0398(10) Uani 1 1 d .
C8 C 0.4975(4) 0.3999(4) 0.4701(2) 0.0412(10) Uani 1 1 d .
H8 H 0.4956 0.3327 0.4496 0.049 Uiso 1 1 calc R
C9 C 0.5827(4) 0.5549(4) 0.4671(2) 0.0395(10) Uani 1 1 d .
C10 C 0.6712(4) 0.6095(4) 0.4346(3) 0.0484(11) Uani 1 1 d .
C11 C 0.7808(4) 0.4461(4) 0.1227(2) 0.0426(10) Uani 1 1 d .
H11 H 0.7866 0.3705 0.1020 0.051 Uiso 1 1 calc R
C12 C 0.7701(5) 0.5489(5) 0.0632(3) 0.0562(12) Uani 1 1 d .
H12A H 0.7651 0.6262 0.0807 0.067 Uiso 1 1 calc R
H12B H 0.8496 0.5154 0.0268 0.067 Uiso 1 1 calc R
C13 C 0.6489(6) 0.5859(7) 0.0324(4) 0.091(2) Uani 1 1 d .
H13A H 0.6419 0.6552 -0.0040 0.109 Uiso 1 1 calc R
H13B H 0.6583 0.5107 0.0107 0.109 Uiso 1 1 calc R
C14 C 0.5274(6) 0.6305(8) 0.0861(4) 0.107(3) Uani 1 1 d .
H14A H 0.4515 0.6491 0.0649 0.129 Uiso 1 1 calc R
H14B H 0.5129 0.7114 0.1040 0.129 Uiso 1 1 calc R
C15 C 0.5344(5) 0.5322(7) 0.1455(4) 0.091(2) Uani 1 1 d .
H15A H 0.5357 0.4560 0.1289 0.110 Uiso 1 1 calc R
H15B H 0.4548 0.5691 0.1815 0.110 Uiso 1 1 calc R
C16 C 0.6552(5) 0.4901(6) 0.1772(3) 0.0624(14) Uani 1 1 d .
H16A H 0.6609 0.4187 0.2120 0.075 Uiso 1 1 calc R
H16B H 0.6466 0.5626 0.2011 0.075 Uiso 1 1 calc R
C17 C 0.9721(4) 0.5230(4) 0.1533(2) 0.0415(10) Uani 1 1 d .
H17 H 0.9671 0.5644 0.1057 0.050 Uiso 1 1 calc R
C18 C 1.1113(5) 0.4758(5) 0.1655(3) 0.0548(12) Uani 1 1 d .
H18A H 1.1745 0.4218 0.1273 0.066 Uiso 1 1 calc R
H18B H 1.1217 0.4218 0.2091 0.066 Uiso 1 1 calc R
C19 C 1.1428(6) 0.5876(6) 0.1700(3) 0.0785(18) Uani 1 1 d .
H19A H 1.2313 0.5535 0.1813 0.094 Uiso 1 1 calc R
H19B H 1.1430 0.6357 0.1247 0.094 Uiso 1 1 calc R
C20 C 1.0433(8) 0.6765(6) 0.2243(3) 0.091(2) Uani 1 1 d .
H20A H 1.0652 0.7481 0.2263 0.109 Uiso 1 1 calc R
H20B H 1.0462 0.6292 0.2699 0.109 Uiso 1 1 calc R
C21 C 0.9071(7) 0.7299(5) 0.2090(3) 0.0813(19) Uani 1 1 d .
H21A H 0.9025 0.7814 0.1646 0.098 Uiso 1 1 calc R
H21B H 0.8431 0.7870 0.2458 0.098 Uiso 1 1 calc R
C22 C 0.8724(5) 0.6209(4) 0.2047(3) 0.0592(14) Uani 1 1 d .
H22A H 0.8659 0.5770 0.2510 0.071 Uiso 1 1 calc R
H22B H 0.7853 0.6575 0.1913 0.071 Uiso 1 1 calc R
C23 C 0.9344(4) -0.0118(4) 0.3320(2) 0.0356(9) Uani 1 1 d .
H23 H 0.9843 -0.1070 0.3278 0.043 Uiso 1 1 calc R
C24 C 0.8005(4) 0.0311(4) 0.3144(2) 0.0462(11) Uani 1 1 d .
H24A H 0.8118 0.0036 0.2677 0.055 Uiso 1 1 calc R
H24B H 0.7534 0.1261 0.3134 0.055 Uiso 1 1 calc R
C25 C 0.7185(5) -0.0248(5) 0.3664(3) 0.0629(14) Uani 1 1 d .
H25A H 0.6304 0.0094 0.3546 0.076 Uiso 1 1 calc R
H25B H 0.7606 -0.1194 0.3636 0.076 Uiso 1 1 calc R
C26 C 0.7045(5) 0.0077(6) 0.4392(3) 0.0739(16) Uani 1 1 d .
H26A H 0.6555 -0.0344 0.4719 0.089 Uiso 1 1 calc R
H26B H 0.6540 0.1018 0.4435 0.089 Uiso 1 1 calc R
C27 C 0.8386(5) -0.0370(6) 0.4572(3) 0.0711(16) Uani 1 1 d .
H27A H 0.8275 -0.0099 0.5040 0.085 Uiso 1 1 calc R
H27B H 0.8848 -0.1321 0.4581 0.085 Uiso 1 1 calc R
C28 C 0.9212(5) 0.0176(5) 0.4058(2) 0.0508(11) Uani 1 1 d .
H28A H 1.0097 -0.0186 0.4175 0.061 Uiso 1 1 calc R
H28B H 0.8808 0.1120 0.4094 0.061 Uiso 1 1 calc R
C29 C 1.1994(4) -0.0187(4) 0.2856(3) 0.0469(11) Uani 1 1 d .
H29 H 1.2539 -0.0156 0.2391 0.056 Uiso 1 1 calc R
C30 C 1.2502(4) -0.1622(4) 0.3064(3) 0.0536(12) Uani 1 1 d .
H30A H 1.1971 -0.1739 0.3512 0.064 Uiso 1 1 calc R
H30B H 1.2396 -0.2065 0.2714 0.064 Uiso 1 1 calc R
C31 C 1.3925(6) -0.2222(5) 0.3128(4) 0.092(2) Uani 1 1 d .
H31A H 1.4176 -0.3116 0.3321 0.110 Uiso 1 1 calc R
H31B H 1.4466 -0.2260 0.2660 0.110 Uiso 1 1 calc R
C32 C 1.4223(7) -0.1549(7) 0.3555(6) 0.123(3) Uani 1 1 d .
H32A H 1.5185 -0.1949 0.3530 0.148 Uiso 1 1 calc R
H32B H 1.3810 -0.1645 0.4040 0.148 Uiso 1 1 calc R
C33 C 1.3755(6) -0.0124(6) 0.3349(4) 0.088(2) Uani 1 1 d .
H33A H 1.4283 -0.0018 0.2898 0.106 Uiso 1 1 calc R
H33B H 1.3889 0.0303 0.3696 0.106 Uiso 1 1 calc R
C34 C 1.2305(5) 0.0517(5) 0.3296(3) 0.0688(15) Uani 1 1 d .
H34A H 1.1768 0.0562 0.3765 0.083 Uiso 1 1 calc R
H34B H 1.2066 0.1408 0.3100 0.083 Uiso 1 1 calc R
C35 C 1.0556(4) 0.2791(3) 0.0952(2) 0.0338(9) Uani 1 1 d .
C36 C 1.1851(4) 0.1920(4) 0.1072(2) 0.0431(10) Uani 1 1 d .
H36 H 1.2187 0.1859 0.1473 0.052 Uiso 1 1 calc R
C37 C 1.2541(5) 0.1167(5) 0.0484(3) 0.0564(13) Uani 1 1 d .
H37 H 1.3424 0.0524 0.0420 0.068 Uiso 1 1 calc R
C38 C 1.1690(5) 0.1541(4) 0.0017(3) 0.0564(13) Uani 1 1 d .
H38 H 1.1901 0.1188 -0.0419 0.068 Uiso 1 1 calc R
C39 C 1.0469(5) 0.2522(4) 0.0296(2) 0.0435(11) Uani 1 1 d .
H39 H 0.9718 0.2934 0.0084 0.052 Uiso 1 1 calc R
C40 C 1.0405(4) 0.0117(3) 0.1881(2) 0.0345(9) Uani 1 1 d .
C41 C 1.1470(5) -0.0842(4) 0.1463(2) 0.0489(11) Uani 1 1 d .
H41 H 1.2313 -0.1368 0.1575 0.059 Uiso 1 1 calc R
C42 C 1.1071(6) -0.0884(4) 0.0861(2) 0.0600(14) Uani 1 1 d .
H42 H 1.1595 -0.1441 0.0495 0.072 Uiso 1 1 calc R
C43 C 0.9750(6) 0.0048(5) 0.0892(2) 0.0566(14) Uani 1 1 d .
H43 H 0.9227 0.0220 0.0554 0.068 Uiso 1 1 calc R
C44 C 0.9356(4) 0.0668(4) 0.1509(2) 0.0423(10) Uani 1 1 d .
H44 H 0.8519 0.1351 0.1657 0.051 Uiso 1 1 calc R
C111 C 0.5649(16) 1.105(2) 0.1617(6) 0.318(13) Uani 1 1 d .
H11A H 0.6351 1.0790 0.1887 0.382 Uiso 1 1 calc R
H11B H 0.4812 1.1631 0.1899 0.382 Uiso 1 1 calc R
Cl11 Cl 0.5540(4) 0.9798(4) 0.1466(2) 0.2220(18) Uani 1 1 d .
Cl22 Cl 0.6008(4) 1.1922(3) 0.0828(2) 0.1938(14) Uani 1 1 d .

loop_
_atom_site_aniso_label
_atom_site_aniso_U_11
_atom_site_aniso_U_22
_atom_site_aniso_U_33
_atom_site_aniso_U_23
_atom_site_aniso_U_13
_atom_site_aniso_U_12
Fe1 0.0524(4) 0.0334(3) 0.0225(3) -0.0074(2) -0.0001(3) -0.0213(3)
Cu1 0.0415(3) 0.0328(3) 0.0232(3) -0.0080(2) -0.0003(2) -0.0178(2)
F1 0.071(3) 0.218(7) 0.357(12) -0.043(7) 0.014(5) -0.023(4)
F2 0.256(7) 0.102(3) 0.192(7) -0.039(4) 0.052(5) -0.091(4)
F3 0.272(8) 0.284(9) 0.258(9) 0.045(7) -0.186(7) -0.170(7)
F4 0.275(7) 0.163(5) 0.104(4) 0.012(4) -0.022(5) -0.126(5)
B1 0.068(5) 0.084(5) 0.100(7) -0.010(5) -0.022(4) -0.031(4)
P1 0.0385(6) 0.0292(5) 0.0256(6) -0.0036(4) -0.0034(4) -0.0176(4)
P2 0.0353(5) 0.0308(5) 0.0219(5) -0.0031(4) -0.0063(4) -0.0154(4)
N1 0.063(2) 0.053(2) 0.034(2) -0.0126(18) -0.0073(18) -0.0305(19)
N2 0.047(2) 0.053(2) 0.033(2) -0.0147(18) 0.0066(18) -0.0190(18)
N3 0.084(3) 0.064(3) 0.060(3) 0.004(2) -0.030(2) -0.045(2)
N4 0.055(3) 0.054(2) 0.094(4) 0.011(3) -0.002(3) -0.022(2)
C1 0.048(2) 0.043(2) 0.032(3) -0.007(2) -0.0094(19) -0.022(2)
C2 0.046(2) 0.040(2) 0.031(2) -0.0116(19) -0.0121(19) -0.0129(19)
C3 0.051(3) 0.047(2) 0.030(2) -0.008(2) -0.0118(19) -0.022(2)
C4 0.052(3) 0.034(2) 0.035(3) -0.0042(19) -0.019(2) -0.0177(19)
C5 0.057(3) 0.046(2) 0.038(3) -0.002(2) -0.020(2) -0.023(2)
C6 0.040(2) 0.049(2) 0.037(3) -0.010(2) 0.001(2) -0.016(2)
C7 0.034(2) 0.041(2) 0.028(2) -0.0054(19) -0.0003(17) -0.0041(18)
C8 0.035(2) 0.042(2) 0.037(3) -0.011(2) -0.0010(19) -0.0098(18)
C9 0.031(2) 0.040(2) 0.035(3) 0.000(2) -0.0015(18) -0.0082(18)
C10 0.040(2) 0.042(2) 0.047(3) 0.000(2) 0.001(2) -0.009(2)
C11 0.047(2) 0.047(2) 0.036(3) 0.004(2) -0.011(2) -0.023(2)
C12 0.058(3) 0.059(3) 0.043(3) 0.012(2) -0.018(2) -0.020(2)
C13 0.069(4) 0.113(5) 0.072(5) 0.024(4) -0.035(3) -0.022(4)
C14 0.065(4) 0.125(6) 0.106(6) 0.021(5) -0.044(4) -0.014(4)
C15 0.047(3) 0.133(6) 0.084(5) 0.013(4) -0.026(3) -0.030(4)
C16 0.048(3) 0.085(4) 0.052(3) 0.002(3) -0.007(2) -0.030(3)
C17 0.064(3) 0.035(2) 0.035(3) -0.0012(19) -0.008(2) -0.030(2)
C18 0.066(3) 0.057(3) 0.060(3) -0.001(2) -0.012(3) -0.043(3)
C19 0.111(5) 0.084(4) 0.081(5) -0.001(4) -0.020(4) -0.076(4)
C20 0.172(7) 0.085(4) 0.070(4) -0.005(4) -0.027(5) -0.100(5)
C21 0.147(6) 0.045(3) 0.063(4) -0.014(3) -0.008(4) -0.054(4)
C22 0.088(4) 0.040(2) 0.050(3) -0.011(2) 0.000(3) -0.032(3)
C23 0.044(2) 0.0317(19) 0.029(2) -0.0034(17) -0.0019(18) -0.0168(18)
C24 0.058(3) 0.055(3) 0.038(3) -0.005(2) -0.005(2) -0.035(2)
C25 0.058(3) 0.073(3) 0.066(4) 0.002(3) 0.000(3) -0.043(3)
C26 0.065(4) 0.088(4) 0.055(4) 0.003(3) 0.014(3) -0.036(3)
C27 0.072(4) 0.099(4) 0.033(3) 0.010(3) 0.000(3) -0.037(3)
C28 0.058(3) 0.064(3) 0.031(3) -0.003(2) -0.004(2) -0.029(2)
C29 0.041(2) 0.042(2) 0.055(3) -0.002(2) -0.015(2) -0.0127(19)
C30 0.052(3) 0.045(2) 0.056(3) 0.011(2) -0.017(2) -0.015(2)
C31 0.063(4) 0.060(3) 0.132(7) 0.022(4) -0.040(4) -0.008(3)
C32 0.084(5) 0.101(5) 0.185(10) 0.023(6) -0.085(6) -0.022(4)
C33 0.061(4) 0.101(5) 0.122(6) 0.007(4) -0.048(4) -0.042(3)
C34 0.059(3) 0.078(4) 0.078(4) -0.005(3) -0.027(3) -0.031(3)
C35 0.047(2) 0.0337(19) 0.024(2) -0.0039(17) 0.0006(17) -0.0236(18)
C36 0.042(2) 0.042(2) 0.045(3) -0.007(2) -0.002(2) -0.019(2)
C37 0.050(3) 0.054(3) 0.060(4) -0.022(3) 0.015(2) -0.024(2)
C38 0.089(4) 0.051(3) 0.029(3) -0.012(2) 0.020(3) -0.042(3)
C39 0.077(3) 0.036(2) 0.021(2) 0.0023(18) -0.005(2) -0.030(2)
C40 0.054(2) 0.0293(19) 0.023(2) -0.0016(17) -0.0041(18) -0.0226(18)
C41 0.077(3) 0.028(2) 0.033(3) -0.0029(19) -0.003(2) -0.018(2)
C42 0.112(4) 0.042(2) 0.028(3) -0.015(2) 0.003(3) -0.040(3)
C43 0.108(4) 0.072(3) 0.027(3) 0.001(2) -0.019(3) -0.069(4)
C44 0.057(3) 0.054(2) 0.029(2) -0.002(2) -0.008(2) -0.036(2)
C111 0.38(2) 0.69(4) 0.113(9) -0.194(16) 0.123(12) -0.46(3)
Cl11 0.216(4) 0.231(4) 0.178(4) -0.064(3) 0.075(3) -0.099(3)
Cl22 0.214(3) 0.168(3) 0.147(3) 0.003(2) -0.035(3) -0.042(2)

loop_
_atom_type_symbol
_atom_type_description
_atom_type_scat_dispersion_real
_atom_type_scat_dispersion_imag
_atom_type_scat_source
C C 0.0033 0.0016 'International Tables Vol C Tables 4.2.6.8 and 6.1.1.4'
H H 0.0000 0.0000 'International Tables Vol C Tables 4.2.6.8 and 6.1.1.4'
N N 0.0061 0.0033 'International Tables Vol C Tables 4.2.6.8 and 6.1.1.4'
Cl Cl 0.1484 0.1585 'International Tables Vol C Tables 4.2.6.8 and 6.1.1.4'
P P 0.1023 0.0942 'International Tables Vol C Tables 4.2.6.8 and 6.1.1.4'
B B 0.0013 0.0007 'International Tables Vol C Tables 4.2.6.8 and 6.1.1.4'
F F 0.0171 0.0103 'International Tables Vol C Tables 4.2.6.8 and 6.1.1.4'
Cu Cu 0.3201 1.2651 'International Tables Vol C Tables 4.2.6.8 and 6.1.1.4'
Fe Fe 0.3463 0.8444 'International Tables Vol C Tables 4.2.6.8 and 6.1.1.4'

loop_
_geom_angle_atom_site_label_1
_geom_angle_atom_site_label_2
_geom_angle_atom_site_label_3
_geom_angle
_geom_angle_site_symmetry_1
_geom_angle_site_symmetry_3
C44 Fe1 C36 132.82(17) . .
C44 Fe1 C37 172.4(2) . .
C36 Fe1 C37 40.97(18) . .
C44 Fe1 C39 115.45(19) . .
C36 Fe1 C39 68.92(18) . .
C37 Fe1 C39 68.2(2) . .
C44 Fe1 C38 146.9(2) . .
C36 Fe1 C38 68.2(2) . .
C37 Fe1 C38 40.1(2) . .
C39 Fe1 C38 40.36(18) . .
C44 Fe1 C41 68.15(19) . .
C36 Fe1 C41 114.29(19) . .
C37 Fe1 C41 109.1(2) . .
C39 Fe1 C41 172.16(17) . .
C38 Fe1 C41 133.03(19) . .
C44 Fe1 C40 40.93(16) . .
C36 Fe1 C40 108.14(17) . .
C37 Fe1 C40 132.5(2) . .
C39 Fe1 C40 146.42(16) . .
C38 Fe1 C40 171.7(2) . .
C41 Fe1 C40 40.70(16) . .
C44 Fe1 C43 40.27(17) . .
C36 Fe1 C43 172.43(19) . .
C37 Fe1 C43 146.2(2) . .
C39 Fe1 C43 110.01(19) . .
C38 Fe1 C43 116.2(2) . .
C41 Fe1 C43 67.8(2) . .
C40 Fe1 C43 68.35(17) . .
C44 Fe1 C42 67.9(2) . .
C36 Fe1 C42 145.5(2) . .
C37 Fe1 C42 114.9(2) . .
C39 Fe1 C42 133.53(19) . .
C38 Fe1 C42 110.26(18) . .
C41 Fe1 C42 40.06(19) . .
C40 Fe1 C42 68.18(17) . .
C43 Fe1 C42 40.5(2) . .
C44 Fe1 C35 109.16(17) . .
C36 Fe1 C35 41.33(16) . .
C37 Fe1 C35 68.85(17) . .
C39 Fe1 C35 40.79(16) . .
C38 Fe1 C35 68.20(16) . .
C41 Fe1 C35 146.10(17) . .
C40 Fe1 C35 114.42(15) . .
C43 Fe1 C35 133.1(2) . .
C42 Fe1 C35 172.7(2) . .
N2 Cu1 N1 86.70(15) . .
N2 Cu1 P2 112.86(11) . .
N1 Cu1 P2 110.63(11) . .
N2 Cu1 P1 111.95(11) . .
N1 Cu1 P1 114.35(11) . .
P2 Cu1 P1 116.66(4) . .
F3 B1 F1 119.7(10) . .
F3 B1 F2 110.8(8) . .
F1 B1 F2 109.4(7) . .
F3 B1 F4 104.5(7) . .
F1 B1 F4 105.4(8) . .
F2 B1 F4 105.9(7) . .
C35 P1 C17 104.47(18) . .
C35 P1 C11 102.5(2) . .
C17 P1 C11 106.4(2) . .
C35 P1 Cu1 111.11(13) . .
C17 P1 Cu1 112.85(15) . .
C11 P1 Cu1 118.27(14) . .
C40 P2 C29 103.1(2) . .
C40 P2 C23 103.05(17) . .
C29 P2 C23 106.6(2) . .
C40 P2 Cu1 109.33(13) . .
C29 P2 Cu1 117.35(13) . .
C23 P2 Cu1 115.74(12) . .
C1 N1 Cu1 164.4(4) . .
C6 N2 Cu1 161.5(4) . .
N1 C1 C2 174.9(5) . .
C3 C2 C4 120.7(4) . .
C3 C2 C1 119.9(4) . .
C4 C2 C1 119.3(4) . .
C2 C3 C4 118.5(4) . 2_766
C2 C3 H3 120.8 . .
C4 C3 H3 120.8 2_766 .
C3 C4 C2 120.8(4) 2_766 .
C3 C4 C5 118.8(4) 2_766 .
C2 C4 C5 120.4(4) . .
N3 C5 C4 178.0(5) . .
N2 C6 C7 174.2(5) . .
C8 C7 C9 121.1(4) . .
C8 C7 C6 120.4(4) . .
C9 C7 C6 118.5(4) . .
C9 C8 C7 118.4(4) 2_666 .
C9 C8 H8 120.8 2_666 .
C7 C8 H8 120.8 . .
C8 C9 C7 120.5(4) 2_666 .
C8 C9 C10 118.5(4) 2_666 .
C7 C9 C10 120.9(4) . .
N4 C10 C9 177.5(5) . .
C16 C11 C12 111.0(4) . .
C16 C11 P1 113.1(3) . .
C12 C11 P1 114.5(3) . .
C16 C11 H11 105.8 . .
C12 C11 H11 105.8 . .
P1 C11 H11 105.8 . .
C13 C12 C11 111.0(4) . .
C13 C12 H12A 109.4 . .
C11 C12 H12A 109.4 . .
C13 C12 H12B 109.4 . .
C11 C12 H12B 109.4 . .
H12A C12 H12B 108.0 . .
C14 C13 C12 111.3(5) . .
C14 C13 H13A 109.4 . .
C12 C13 H13A 109.4 . .
C14 C13 H13B 109.4 . .
C12 C13 H13B 109.4 . .
H13A C13 H13B 108.0 . .
C13 C14 C15 112.3(6) . .
C13 C14 H14A 109.1 . .
C15 C14 H14A 109.1 . .
C13 C14 H14B 109.1 . .
C15 C14 H14B 109.1 . .
H14A C14 H14B 107.9 . .
C14 C15 C16 112.4(5) . .
C14 C15 H15A 109.1 . .
C16 C15 H15A 109.1 . .
C14 C15 H15B 109.1 . .
C16 C15 H15B 109.1 . .
H15A C15 H15B 107.9 . .
C15 C16 C11 111.7(5) . .
C15 C16 H16A 109.3 . .
C11 C16 H16A 109.3 . .
C15 C16 H16B 109.3 . .
C11 C16 H16B 109.3 . .
H16A C16 H16B 107.9 . .
C22 C17 C18 111.6(4) . .
C22 C17 P1 109.3(3) . .
C18 C17 P1 110.2(3) . .
C22 C17 H17 108.6 . .
C18 C17 H17 108.6 . .
P1 C17 H17 108.6 . .
C17 C18 C19 111.8(4) . .
C17 C18 H18A 109.3 . .
C19 C18 H18A 109.3 . .
C17 C18 H18B 109.3 . .
C19 C18 H18B 109.3 . .
H18A C18 H18B 107.9 . .
C20 C19 C18 110.6(5) . .
C20 C19 H19A 109.5 . .
C18 C19 H19A 109.5 . .
C20 C19 H19B 109.5 . .
C18 C19 H19B 109.5 . .
H19A C19 H19B 108.1 . .
C19 C20 C21 111.0(5) . .
C19 C20 H20A 109.4 . .
C21 C20 H20A 109.4 . .
C19 C20 H20B 109.4 . .
C21 C20 H20B 109.4 . .
H20A C20 H20B 108.0 . .
C20 C21 C22 110.2(5) . .
C20 C21 H21A 109.6 . .
C22 C21 H21A 109.6 . .
C20 C21 H21B 109.6 . .
C22 C21 H21B 109.6 . .
H21A C21 H21B 108.1 . .
C17 C22 C21 112.9(4) . .
C17 C22 H22A 109.0 . .
C21 C22 H22A 109.0 . .
C17 C22 H22B 109.0 . .
C21 C22 H22B 109.0 . .
H22A C22 H22B 107.8 . .
C24 C23 C28 110.7(3) . .
C24 C23 P2 110.9(3) . .
C28 C23 P2 110.3(3) . .
C24 C23 H23 108.3 . .
C28 C23 H23 108.3 . .
P2 C23 H23 108.3 . .
C23 C24 C25 111.9(4) . .
C23 C24 H24A 109.2 . .
C25 C24 H24A 109.2 . .
C23 C24 H24B 109.2 . .
C25 C24 H24B 109.2 . .
H24A C24 H24B 107.9 . .
C26 C25 C24 111.6(4) . .
C26 C25 H25A 109.3 . .
C24 C25 H25A 109.3 . .
C26 C25 H25B 109.3 . .
C24 C25 H25B 109.3 . .
H25A C25 H25B 108.0 . .
C25 C26 C27 110.4(4) . .
C25 C26 H26A 109.6 . .
C27 C26 H26A 109.6 . .
C25 C26 H26B 109.6 . .
C27 C26 H26B 109.6 . .
H26A C26 H26B 108.1 . .
C28 C27 C26 111.7(4) . .
C28 C27 H27A 109.3 . .
C26 C27 H27A 109.3 . .
C28 C27 H27B 109.3 . .
C26 C27 H27B 109.3 . .
H27A C27 H27B 107.9 . .
C27 C28 C23 112.3(4) . .
C27 C28 H28A 109.1 . .
C23 C28 H28A 109.1 . .
C27 C28 H28B 109.1 . .
C23 C28 H28B 109.1 . .
H28A C28 H28B 107.9 . .
C34 C29 C30 112.6(4) . .
C34 C29 P2 113.3(3) . .
C30 C29 P2 116.5(3) . .
C34 C29 H29 104.2 . .
C30 C29 H29 104.2 . .
P2 C29 H29 104.2 . .
C31 C30 C29 111.7(4) . .
C31 C30 H30A 109.3 . .
C29 C30 H30A 109.3 . .
C31 C30 H30B 109.3 . .
C29 C30 H30B 109.3 . .
H30A C30 H30B 107.9 . .
C32 C31 C30 114.1(6) . .
C32 C31 H31A 108.7 . .
C30 C31 H31A 108.7 . .
C32 C31 H31B 108.7 . .
C30 C31 H31B 108.7 . .
H31A C31 H31B 107.6 . .
C31 C32 C33 113.4(6) . .
C31 C32 H32A 108.9 . .
C33 C32 H32A 108.9 . .
C31 C32 H32B 108.9 . .
C33 C32 H32B 108.9 . .
H32A C32 H32B 107.7 . .
C32 C33 C34 111.3(5) . .
C32 C33 H33A 109.4 . .
C34 C33 H33A 109.4 . .
C32 C33 H33B 109.4 . .
C34 C33 H33B 109.4 . .
H33A C33 H33B 108.0 . .
C29 C34 C33 112.4(5) . .
C29 C34 H34A 109.1 . .
C33 C34 H34A 109.1 . .
C29 C34 H34B 109.1 . .
C33 C34 H34B 109.1 . .
H34A C34 H34B 107.9 . .
C39 C35 C36 106.8(4) . .
C39 C35 P1 130.4(3) . .
C36 C35 P1 122.4(3) . .
C39 C35 Fe1 69.3(2) . .
C36 C35 Fe1 68.3(2) . .
P1 C35 Fe1 122.5(2) . .
C37 C36 C35 108.0(4) . .
C37 C36 Fe1 70.2(3) . .
C35 C36 Fe1 70.4(2) . .
C37 C36 H36 126.0 . .
C35 C36 H36 126.0 . .
Fe1 C36 H36 125.0 . .
C38 C37 C36 107.9(4) . .
C38 C37 Fe1 70.1(3) . .
C36 C37 Fe1 68.8(2) . .
C38 C37 H37 126.1 . .
C36 C37 H37 126.1 . .
Fe1 C37 H37 126.6 . .
C37 C38 C39 109.2(4) . .
C37 C38 Fe1 69.9(3) . .
C39 C38 Fe1 69.7(2) . .
C37 C38 H38 125.4 . .
C39 C38 H38 125.4 . .
Fe1 C38 H38 126.6 . .
C38 C39 C35 108.1(4) . .
C38 C39 Fe1 69.9(2) . .
C35 C39 Fe1 69.9(2) . .
C38 C39 H39 126.0 . .
C35 C39 H39 126.0 . .
Fe1 C39 H39 125.8 . .
C41 C40 C44 106.2(4) . .
C41 C40 P2 130.9(3) . .
C44 C40 P2 122.8(3) . .
C41 C40 Fe1 69.5(2) . .
C44 C40 Fe1 68.4(2) . .
P2 C40 Fe1 125.35(19) . .
C42 C41 C40 108.8(4) . .
C42 C41 Fe1 70.2(3) . .
C40 C41 Fe1 69.8(2) . .
C42 C41 H41 125.6 . .
C40 C41 H41 125.6 . .
Fe1 C41 H41 125.9 . .
C41 C42 C43 108.1(4) . .
C41 C42 Fe1 69.7(2) . .
C43 C42 Fe1 69.7(2) . .
C41 C42 H42 125.9 . .
C43 C42 H42 125.9 . .
Fe1 C42 H42 126.2 . .
C44 C43 C42 107.5(4) . .
C44 C43 Fe1 68.6(2) . .
C42 C43 Fe1 69.8(3) . .
C44 C43 H43 126.2 . .
C42 C43 H43 126.2 . .
Fe1 C43 H43 126.9 . .
C43 C44 C40 109.3(4) . .
C43 C44 Fe1 71.1(3) . .
C40 C44 Fe1 70.7(2) . .
C43 C44 H44 125.3 . .
C40 C44 H44 125.3 . .
Fe1 C44 H44 124.4 . .
Cl11 C111 Cl22 112.0(6) . .
Cl11 C111 H11A 109.2 . .
Cl22 C111 H11A 109.2 . .
Cl11 C111 H11B 109.2 . .
Cl22 C111 H11B 109.2 . .
H11A C111 H11B 107.9 . .

loop_
_geom_bond_atom_site_label_1
_geom_bond_atom_site_label_2
_geom_bond_distance
_geom_bond_site_symmetry_2
Fe1 C44 2.016(4) .
Fe1 C36 2.022(4) .
Fe1 C37 2.040(5) .
Fe1 C39 2.041(4) .
Fe1 C38 2.043(4) .
Fe1 C41 2.042(4) .
Fe1 C40 2.047(4) .
Fe1 C43 2.048(4) .
Fe1 C42 2.049(4) .
Fe1 C35 2.050(4) .
Cu1 N2 2.051(4) .
Cu1 N1 2.109(3) .
Cu1 P2 2.2741(10) .
Cu1 P1 2.2787(11) .
F1 B1 1.226(8) .
F2 B1 1.334(9) .
F3 B1 1.208(9) .
F4 B1 1.381(10) .
P1 C35 1.811(4) .
P1 C17 1.851(4) .
P1 C11 1.854(4) .
P2 C40 1.807(4) .
P2 C29 1.851(4) .
P2 C23 1.861(4) .
N1 C1 1.139(5) .
N2 C6 1.129(5) .
N3 C5 1.127(5) .
N4 C10 1.137(6) .
C1 C2 1.436(6) .
C2 C3 1.376(6) .
C2 C4 1.390(6) .
C3 C4 1.388(5) 2_766
C3 H3 0.9500 .
C4 C3 1.388(5) 2_766
C4 C5 1.452(6) .
C6 C7 1.431(6) .
C7 C8 1.387(6) .
C7 C9 1.395(6) .
C8 C9 1.387(6) 2_666
C8 H8 0.9500 .
C9 C8 1.387(6) 2_666
C9 C10 1.436(6) .
C11 C16 1.525(6) .
C11 C12 1.540(6) .
C11 H11 1.0000 .
C12 C13 1.525(7) .
C12 H12A 0.9900 .
C12 H12B 0.9900 .
C13 C14 1.487(9) .
C13 H13A 0.9900 .
C13 H13B 0.9900 .
C14 C15 1.510(9) .
C14 H14A 0.9900 .
C14 H14B 0.9900 .
C15 C16 1.521(7) .
C15 H15A 0.9900 .
C15 H15B 0.9900 .
C16 H16A 0.9900 .
C16 H16B 0.9900 .
C17 C22 1.515(6) .
C17 C18 1.524(6) .
C17 H17 1.0000 .
C18 C19 1.531(6) .
C18 H18A 0.9900 .
C18 H18B 0.9900 .
C19 C20 1.500(9) .
C19 H19A 0.9900 .
C19 H19B 0.9900 .
C20 C21 1.505(9) .
C20 H20A 0.9900 .
C20 H20B 0.9900 .
C21 C22 1.523(6) .
C21 H21A 0.9900 .
C21 H21B 0.9900 .
C22 H22A 0.9900 .
C22 H22B 0.9900 .
C23 C24 1.516(6) .
C23 C28 1.519(6) .
C23 H23 1.0000 .
C24 C25 1.524(6) .
C24 H24A 0.9900 .
C24 H24B 0.9900 .
C25 C26 1.509(8) .
C25 H25A 0.9900 .
C25 H25B 0.9900 .
C26 C27 1.519(8) .
C26 H26A 0.9900 .
C26 H26B 0.9900 .
C27 C28 1.513(6) .
C27 H27A 0.9900 .
C27 H27B 0.9900 .
C28 H28A 0.9900 .
C28 H28B 0.9900 .
C29 C34 1.491(7) .
C29 C30 1.529(6) .
C29 H29 1.0000 .
C30 C31 1.506(7) .
C30 H30A 0.9900 .
C30 H30B 0.9900 .
C31 C32 1.435(10) .
C31 H31A 0.9900 .
C31 H31B 0.9900 .
C32 C33 1.521(9) .
C32 H32A 0.9900 .
C32 H32B 0.9900 .
C33 C34 1.527(7) .
C33 H33A 0.9900 .
C33 H33B 0.9900 .
C34 H34A 0.9900 .
C34 H34B 0.9900 .
C35 C39 1.426(6) .
C35 C36 1.437(6) .
C36 C37 1.421(6) .
C36 H36 0.9500 .
C37 C38 1.398(7) .
C37 H37 0.9500 .
C38 C39 1.409(6) .
C38 H38 0.9500 .
C39 H39 0.9500 .
C40 C41 1.422(6) .
C40 C44 1.421(6) .
C41 C42 1.401(7) .
C41 H41 0.9500 .
C42 C43 1.416(7) .
C42 H42 0.9500 .
C43 C44 1.399(6) .
C43 H43 0.9500 .
C44 H44 0.9500 .
C111 Cl11 1.610(14) .
C111 Cl22 1.811(15) .
C111 H11A 0.9900 .
C111 H11B 0.9900 .

loop_
_geom_torsion_atom_site_label_1
_geom_torsion_atom_site_label_2
_geom_torsion_atom_site_label_3
_geom_torsion_atom_site_label_4
_geom_torsion
_geom_torsion_site_symmetry_1
_geom_torsion_site_symmetry_4
N2 Cu1 P1 C35 -152.50(17) . .
N1 Cu1 P1 C35 110.94(18) . .
P2 Cu1 P1 C35 -20.35(14) . .
N2 Cu1 P1 C17 90.54(18) . .
N1 Cu1 P1 C17 -6.01(19) . .
P2 Cu1 P1 C17 -137.31(15) . .
N2 Cu1 P1 C11 -34.45(19) . .
N1 Cu1 P1 C11 -131.0(2) . .
P2 Cu1 P1 C11 97.70(16) . .
N2 Cu1 P2 C40 113.53(18) . .
N1 Cu1 P2 C40 -151.20(18) . .
P1 Cu1 P2 C40 -18.20(15) . .
N2 Cu1 P2 C29 -129.6(2) . .
N1 Cu1 P2 C29 -34.4(2) . .
P1 Cu1 P2 C29 98.62(19) . .
N2 Cu1 P2 C23 -2.24(19) . .
N1 Cu1 P2 C23 93.04(18) . .
P1 Cu1 P2 C23 -133.97(14) . .
N2 Cu1 N1 C1 15.1(14) . .
P2 Cu1 N1 C1 -98.1(13) . .
P1 Cu1 N1 C1 127.8(13) . .
N1 Cu1 N2 C6 -12.4(12) . .
P2 Cu1 N2 C6 98.7(12) . .
P1 Cu1 N2 C6 -127.3(11) . .
Cu1 N1 C1 C2 -24(6) . .
N1 C1 C2 C3 -125(5) . .
N1 C1 C2 C4 52(5) . .
C4 C2 C3 C4 -0.9(7) . 2_766
C1 C2 C3 C4 176.2(4) . 2_766
C3 C2 C4 C3 0.9(7) . 2_766
C1 C2 C4 C3 -176.2(4) . 2_766
C3 C2 C4 C5 178.6(4) . .
C1 C2 C4 C5 1.6(6) . .
C3 C4 C5 N3 140(15) 2_766 .
C2 C4 C5 N3 -38(15) . .
Cu1 N2 C6 C7 -27(6) . .
N2 C6 C7 C8 -102(5) . .
N2 C6 C7 C9 74(5) . .
C9 C7 C8 C9 -1.0(7) . 2_666
C6 C7 C8 C9 175.5(4) . 2_666
C8 C7 C9 C8 1.0(7) . 2_666
C6 C7 C9 C8 -175.5(4) . 2_666
C8 C7 C9 C10 178.4(4) . .
C6 C7 C9 C10 1.9(6) . .
C8 C9 C10 N4 168(13) 2_666 .
C7 C9 C10 N4 -9(13) . .
C35 P1 C11 C16 155.1(3) . .
C17 P1 C11 C16 -95.5(4) . .
Cu1 P1 C11 C16 32.6(4) . .
C35 P1 C11 C12 -76.4(4) . .
C17 P1 C11 C12 33.0(4) . .
Cu1 P1 C11 C12 161.1(3) . .
C16 C11 C12 C13 -54.5(6) . .
P1 C11 C12 C13 175.9(4) . .
C11 C12 C13 C14 56.1(7) . .
C12 C13 C14 C15 -55.8(8) . .
C13 C14 C15 C16 54.1(9) . .
C14 C15 C16 C11 -52.4(8) . .
C12 C11 C16 C15 52.7(6) . .
P1 C11 C16 C15 -177.0(4) . .
C35 P1 C17 C22 179.1(3) . .
C11 P1 C17 C22 71.1(4) . .
Cu1 P1 C17 C22 -60.1(4) . .
C35 P1 C17 C18 -58.0(4) . .
C11 P1 C17 C18 -165.9(3) . .
Cu1 P1 C17 C18 62.8(3) . .
C22 C17 C18 C19 -51.0(6) . .
P1 C17 C18 C19 -172.6(4) . .
C17 C18 C19 C20 55.1(7) . .
C18 C19 C20 C21 -59.0(7) . .
C19 C20 C21 C22 58.3(6) . .
C18 C17 C22 C21 51.3(6) . .
P1 C17 C22 C21 173.4(4) . .
C20 C21 C22 C17 -54.7(7) . .
C40 P2 C23 C24 -60.1(3) . .
C29 P2 C23 C24 -168.2(3) . .
Cu1 P2 C23 C24 59.2(3) . .
C40 P2 C23 C28 176.8(3) . .
C29 P2 C23 C28 68.7(3) . .
Cu1 P2 C23 C28 -63.9(3) . .
C28 C23 C24 C25 -53.6(5) . .
P2 C23 C24 C25 -176.5(3) . .
C23 C24 C25 C26 55.7(6) . .
C24 C25 C26 C27 -55.8(6) . .
C25 C26 C27 C28 55.4(6) . .
C26 C27 C28 C23 -54.8(6) . .
C24 C23 C28 C27 53.5(5) . .
P2 C23 C28 C27 176.6(3) . .
C40 P2 C29 C34 152.1(4) . .
C23 P2 C29 C34 -99.8(4) . .
Cu1 P2 C29 C34 31.9(4) . .
C40 P2 C29 C30 -74.9(4) . .
C23 P2 C29 C30 33.3(4) . .
Cu1 P2 C29 C30 165.0(3) . .
C34 C29 C30 C31 -50.1(7) . .
P2 C29 C30 C31 176.5(5) . .
C29 C30 C31 C32 51.2(8) . .
C30 C31 C32 C33 -52.8(10) . .
C31 C32 C33 C34 52.0(10) . .
C30 C29 C34 C33 51.1(6) . .
P2 C29 C34 C33 -174.0(4) . .
C32 C33 C34 C29 -51.1(8) . .
C17 P1 C35 C39 -106.6(4) . .
C11 P1 C35 C39 4.2(4) . .
Cu1 P1 C35 C39 131.5(3) . .
C17 P1 C35 C36 80.6(3) . .
C11 P1 C35 C36 -168.6(3) . .
Cu1 P1 C35 C36 -41.4(3) . .
C17 P1 C35 Fe1 164.0(2) . .
C11 P1 C35 Fe1 -85.2(3) . .
Cu1 P1 C35 Fe1 42.0(3) . .
C44 Fe1 C35 C39 -107.1(3) . .
C36 Fe1 C35 C39 118.9(4) . .
C37 Fe1 C35 C39 80.8(3) . .
C38 Fe1 C35 C39 37.6(3) . .
C41 Fe1 C35 C39 173.8(3) . .
C40 Fe1 C35 C39 -151.0(3) . .
C43 Fe1 C35 C39 -68.4(3) . .
C42 Fe1 C35 C39 -41.7(15) . .
C44 Fe1 C35 C36 134.0(3) . .
C37 Fe1 C35 C36 -38.2(3) . .
C39 Fe1 C35 C36 -118.9(4) . .
C38 Fe1 C35 C36 -81.4(3) . .
C41 Fe1 C35 C36 54.9(4) . .
C40 Fe1 C35 C36 90.1(3) . .
C43 Fe1 C35 C36 172.6(3) . .
C42 Fe1 C35 C36 -160.6(14) . .
C44 Fe1 C35 P1 18.4(3) . .
C36 Fe1 C35 P1 -115.5(4) . .
C37 Fe1 C35 P1 -153.7(3) . .
C39 Fe1 C35 P1 125.5(4) . .
C38 Fe1 C35 P1 163.1(3) . .
C41 Fe1 C35 P1 -60.6(4) . .
C40 Fe1 C35 P1 -25.4(3) . .
C43 Fe1 C35 P1 57.1(3) . .
C42 Fe1 C35 P1 83.9(14) . .
C39 C35 C36 C37 1.7(4) . .
P1 C35 C36 C37 176.0(3) . .
Fe1 C35 C36 C37 60.4(3) . .
C39 C35 C36 Fe1 -58.8(3) . .
P1 C35 C36 Fe1 115.5(3) . .
C44 Fe1 C36 C37 173.7(3) . .
C39 Fe1 C36 C37 -80.6(3) . .
C38 Fe1 C36 C37 -37.1(3) . .
C41 Fe1 C36 C37 91.6(3) . .
C40 Fe1 C36 C37 134.9(3) . .
C43 Fe1 C36 C37 -163.9(14) . .
C42 Fe1 C36 C37 57.3(5) . .
C35 Fe1 C36 C37 -118.4(4) . .
C44 Fe1 C36 C35 -67.9(3) . .
C37 Fe1 C36 C35 118.4(4) . .
C39 Fe1 C36 C35 37.8(2) . .
C38 Fe1 C36 C35 81.3(3) . .
C41 Fe1 C36 C35 -150.0(2) . .
C40 Fe1 C36 C35 -106.6(2) . .
C43 Fe1 C36 C35 -45.5(16) . .
C42 Fe1 C36 C35 175.7(3) . .
C35 C36 C37 C38 -1.1(5) . .
Fe1 C36 C37 C38 59.4(3) . .
C35 C36 C37 Fe1 -60.6(3) . .
C44 Fe1 C37 C38 -157.1(13) . .
C36 Fe1 C37 C38 -119.4(4) . .
C39 Fe1 C37 C38 -36.9(3) . .
C41 Fe1 C37 C38 135.2(3) . .
C40 Fe1 C37 C38 174.8(2) . .
C43 Fe1 C37 C38 56.8(5) . .
C42 Fe1 C37 C38 92.3(3) . .
C35 Fe1 C37 C38 -80.9(3) . .
C44 Fe1 C37 C36 -37.7(15) . .
C39 Fe1 C37 C36 82.5(3) . .
C38 Fe1 C37 C36 119.4(4) . .
C41 Fe1 C37 C36 -105.4(3) . .
C40 Fe1 C37 C36 -65.8(3) . .
C43 Fe1 C37 C36 176.2(3) . .
C42 Fe1 C37 C36 -148.3(3) . .
C35 Fe1 C37 C36 38.5(3) . .
C36 C37 C38 C39 0.1(5) . .
Fe1 C37 C38 C39 58.8(3) . .
C36 C37 C38 Fe1 -58.6(3) . .
C44 Fe1 C38 C37 174.6(3) . .
C36 Fe1 C38 C37 38.0(3) . .
C39 Fe1 C38 C37 120.6(4) . .
C41 Fe1 C38 C37 -65.5(4) . .
C40 Fe1 C38 C37 -27.4(12) . .
C43 Fe1 C38 C37 -148.8(3) . .
C42 Fe1 C38 C37 -105.0(3) . .
C35 Fe1 C38 C37 82.6(3) . .
C44 Fe1 C38 C39 54.0(4) . .
C36 Fe1 C38 C39 -82.6(3) . .
C37 Fe1 C38 C39 -120.6(4) . .
C41 Fe1 C38 C39 173.9(3) . .
C40 Fe1 C38 C39 -148.0(10) . .
C43 Fe1 C38 C39 90.6(3) . .
C42 Fe1 C38 C39 134.4(3) . .
C35 Fe1 C38 C39 -38.0(3) . .
C37 C38 C39 C35 0.9(5) . .
Fe1 C38 C39 C35 59.8(3) . .
C37 C38 C39 Fe1 -58.8(3) . .
C36 C35 C39 C38 -1.6(4) . .
P1 C35 C39 C38 -175.3(3) . .
Fe1 C35 C39 C38 -59.7(3) . .
C36 C35 C39 Fe1 58.1(3) . .
P1 C35 C39 Fe1 -115.5(3) . .
C44 Fe1 C39 C38 -150.7(3) . .
C36 Fe1 C39 C38 80.8(3) . .
C37 Fe1 C39 C38 36.6(3) . .
C41 Fe1 C39 C38 -34.9(15) . .
C40 Fe1 C39 C38 172.1(3) . .
C43 Fe1 C39 C38 -107.2(3) . .
C42 Fe1 C39 C38 -67.7(4) . .
C35 Fe1 C39 C38 119.0(4) . .
C44 Fe1 C39 C35 90.3(3) . .
C36 Fe1 C39 C35 -38.3(2) . .
C37 Fe1 C39 C35 -82.4(3) . .
C38 Fe1 C39 C35 -119.0(4) . .
C41 Fe1 C39 C35 -153.9(13) . .
C40 Fe1 C39 C35 53.0(4) . .
C43 Fe1 C39 C35 133.7(3) . .
C42 Fe1 C39 C35 173.3(3) . .
C29 P2 C40 C41 7.7(4) . .
C23 P2 C40 C41 -103.1(4) . .
Cu1 P2 C40 C41 133.2(3) . .
C29 P2 C40 C44 -170.3(3) . .
C23 P2 C40 C44 78.8(3) . .
Cu1 P2 C40 C44 -44.8(3) . .
C29 P2 C40 Fe1 -84.9(3) . .
C23 P2 C40 Fe1 164.2(2) . .
Cu1 P2 C40 Fe1 40.6(3) . .
C44 Fe1 C40 C41 118.0(4) . .
C36 Fe1 C40 C41 -106.4(3) . .
C37 Fe1 C40 C41 -67.5(3) . .
C39 Fe1 C40 C41 174.6(3) . .
C38 Fe1 C40 C41 -43.8(12) . .
C43 Fe1 C40 C41 80.7(3) . .
C42 Fe1 C40 C41 37.0(3) . .
C35 Fe1 C40 C41 -150.5(3) . .
C36 Fe1 C40 C44 135.6(2) . .
C37 Fe1 C40 C44 174.5(3) . .
C39 Fe1 C40 C44 56.6(4) . .
C38 Fe1 C40 C44 -161.8(11) . .
C41 Fe1 C40 C44 -118.0(4) . .
C43 Fe1 C40 C44 -37.3(3) . .
C42 Fe1 C40 C44 -81.0(3) . .
C35 Fe1 C40 C44 91.5(3) . .
C44 Fe1 C40 P2 -115.7(4) . .
C36 Fe1 C40 P2 19.9(3) . .
C37 Fe1 C40 P2 58.8(3) . .
C39 Fe1 C40 P2 -59.1(4) . .
C38 Fe1 C40 P2 82.5(12) . .
C41 Fe1 C40 P2 126.3(4) . .
C43 Fe1 C40 P2 -153.0(3) . .
C42 Fe1 C40 P2 163.3(3) . .
C35 Fe1 C40 P2 -24.2(3) . .
C44 C40 C41 C42 -0.9(5) . .
P2 C40 C41 C42 -179.1(3) . .
Fe1 C40 C41 C42 -59.6(3) . .
C44 C40 C41 Fe1 58.7(3) . .
P2 C40 C41 Fe1 -119.5(3) . .
C44 Fe1 C41 C42 81.3(3) . .
C36 Fe1 C41 C42 -150.3(3) . .
C37 Fe1 C41 C42 -106.3(3) . .
C39 Fe1 C41 C42 -37.6(16) . .
C38 Fe1 C41 C42 -68.0(4) . .
C40 Fe1 C41 C42 119.8(4) . .
C43 Fe1 C41 C42 37.7(3) . .
C35 Fe1 C41 C42 173.4(3) . .
C44 Fe1 C41 C40 -38.5(2) . .
C36 Fe1 C41 C40 89.9(3) . .
C37 Fe1 C41 C40 133.9(3) . .
C39 Fe1 C41 C40 -157.4(13) . .
C38 Fe1 C41 C40 172.2(3) . .
C43 Fe1 C41 C40 -82.1(3) . .
C42 Fe1 C41 C40 -119.8(4) . .
C35 Fe1 C41 C40 53.6(4) . .
C40 C41 C42 C43 0.0(5) . .
Fe1 C41 C42 C43 -59.4(3) . .
C40 C41 C42 Fe1 59.4(3) . .
C44 Fe1 C42 C41 -81.8(3) . .
C36 Fe1 C42 C41 53.0(5) . .
C37 Fe1 C42 C41 90.5(3) . .
C39 Fe1 C42 C41 173.4(3) . .
C38 Fe1 C42 C41 133.7(3) . .
C40 Fe1 C42 C41 -37.6(3) . .
C43 Fe1 C42 C41 -119.3(4) . .
C35 Fe1 C42 C41 -149.8(13) . .
C44 Fe1 C42 C43 37.5(3) . .
C36 Fe1 C42 C43 172.3(3) . .
C37 Fe1 C42 C43 -150.2(3) . .
C39 Fe1 C42 C43 -67.3(4) . .
C38 Fe1 C42 C43 -106.9(3) . .
C41 Fe1 C42 C43 119.3(4) . .
C40 Fe1 C42 C43 81.8(3) . .
C35 Fe1 C42 C43 -30.5(15) . .
C41 C42 C43 C44 0.9(5) . .
Fe1 C42 C43 C44 -58.5(3) . .
C41 C42 C43 Fe1 59.4(3) . .
C36 Fe1 C43 C44 -25.7(16) . .
C37 Fe1 C43 C44 173.4(4) . .
C39 Fe1 C43 C44 -106.1(3) . .
C38 Fe1 C43 C44 -149.7(3) . .
C41 Fe1 C43 C44 81.9(3) . .
C40 Fe1 C43 C44 37.9(3) . .
C42 Fe1 C43 C44 119.2(4) . .
C35 Fe1 C43 C44 -65.8(4) . .
C44 Fe1 C43 C42 -119.2(4) . .
C36 Fe1 C43 C42 -144.9(14) . .
C37 Fe1 C43 C42 54.2(5) . .
C39 Fe1 C43 C42 134.6(3) . .
C38 Fe1 C43 C42 91.1(3) . .
C41 Fe1 C43 C42 -37.3(3) . .
C40 Fe1 C43 C42 -81.3(3) . .
C35 Fe1 C43 C42 174.9(3) . .
C42 C43 C44 C40 -1.5(5) . .
Fe1 C43 C44 C40 -60.7(3) . .
C42 C43 C44 Fe1 59.2(3) . .
C41 C40 C44 C43 1.5(5) . .
P2 C40 C44 C43 179.9(3) . .
Fe1 C40 C44 C43 60.9(3) . .
C41 C40 C44 Fe1 -59.4(3) . .
P2 C40 C44 Fe1 119.0(3) . .
C36 Fe1 C44 C43 175.5(3) . .
C37 Fe1 C44 C43 -151.3(14) . .
C39 Fe1 C44 C43 91.4(3) . .
C38 Fe1 C44 C43 55.9(4) . .
C41 Fe1 C44 C43 -81.0(3) . .
C40 Fe1 C44 C43 -119.3(4) . .
C42 Fe1 C44 C43 -37.7(3) . .
C35 Fe1 C44 C43 135.2(3) . .
C36 Fe1 C44 C40 -65.1(3) . .
C37 Fe1 C44 C40 -31.9(15) . .
C39 Fe1 C44 C40 -149.3(2) . .
C38 Fe1 C44 C40 175.3(3) . .
C41 Fe1 C44 C40 38.3(2) . .
C43 Fe1 C44 C40 119.3(4) . .
C42 Fe1 C44 C40 81.7(3) . .
C35 Fe1 C44 C40 -105.5(2) . .
